data_4112575
loop_
_publ_author_name
'Sankar Prasad Rath'
'Marilyn M. Olmstead'
'Alan L. Balch'

_publ_section_title
;
 The Effects of Axial Ligands on Electron Distribution and Spin States in
 Iron Complexes of Octaethyloxophlorin, Intermediates in Heme Degradation
;
_journal_name_full 'Journal of the American Chemical Society'
_journal_page_first 6379
_journal_page_last 6386
_journal_paper_doi 10.1021/ja0316014
_journal_volume 126
_journal_year 2004
_chemical_formula_sum 'C54 H59 Fe N6 O'
_chemical_formula_weight 863.92
_chemical_name_common 'Fe(OEPO)(2,6-dimethyl phenylisocyanide)2 '
_chemical_name_systematic
; 
 ? 
;
_space_group_IT_number 56
_symmetry_cell_setting orthorhombic
_symmetry_space_group_name_Hall '-P 2ab 2ac'
_symmetry_space_group_name_H-M 'P c c n'
_atom_sites_solution_hydrogens geom
_atom_sites_solution_primary direct
_atom_sites_solution_secondary difmap
_audit_creation_method SHELXL-97
_cell_angle_alpha 90.00
_cell_angle_beta 90.00
_cell_angle_gamma 90.00
_cell_formula_units_Z 4
_cell_length_a 20.079(2)
_cell_length_b 21.373(2)
_cell_length_c 10.5266(11)
_cell_measurement_reflns_used 952
_cell_measurement_temperature 90(2)
_cell_measurement_theta_max 31.1
_cell_measurement_theta_min 2.9
_cell_volume 4517.5(8)
_computing_cell_refinement 'SMART 5.054 (Bruker, 2002)'
_computing_data_collection 'SMART 5.054 (Bruker, 2002)'
_computing_data_reduction 'SAINT 6.36A (Bruker, 2002)'
_computing_molecular_graphics 'SHELXL 5.1 (Sheldrick, 1994)'
_computing_publication_material 'SHELXL-97 (Sheldrick, 1997)'
_computing_structure_refinement 'SHELXL-97 (Sheldrick, 1997)'
_computing_structure_solution 'SHELXS-97 (Sheldrick, 1990)'
_diffrn_ambient_temperature 90(2)
_diffrn_detector_area_resol_mean 8.3
_diffrn_measured_fraction_theta_full 0.997
_diffrn_measured_fraction_theta_max 0.997
_diffrn_measurement_device_type 'Bruker SMART 1000'
_diffrn_measurement_method \w
_diffrn_radiation_monochromator graphite
_diffrn_radiation_source 'normal-focus sealed tube'
_diffrn_radiation_type MoK\a
_diffrn_radiation_wavelength 0.71073
_diffrn_reflns_av_R_equivalents 0.068
_diffrn_reflns_av_sigmaI/netI 0.0335
_diffrn_reflns_limit_h_max 25
_diffrn_reflns_limit_h_min -25
_diffrn_reflns_limit_k_max 27
_diffrn_reflns_limit_k_min -27
_diffrn_reflns_limit_l_max 13
_diffrn_reflns_limit_l_min -13
_diffrn_reflns_number 52184
_diffrn_reflns_theta_full 27.00
_diffrn_reflns_theta_max 27.00
_diffrn_reflns_theta_min 1.91
_diffrn_standards_number 0
_exptl_absorpt_coefficient_mu 0.381
_exptl_absorpt_correction_T_max 0.9812
_exptl_absorpt_correction_T_min 0.9381
_exptl_absorpt_correction_type multi-scan
_exptl_absorpt_process_details 'SADABS 2.05 (Sheldrick, 2002)'
_exptl_crystal_colour Dark_red
_exptl_crystal_density_diffrn 1.270
_exptl_crystal_description Block
_exptl_crystal_F_000 1836
_exptl_crystal_size_max 0.17
_exptl_crystal_size_mid 0.07
_exptl_crystal_size_min 0.05
_refine_diff_density_max 0.283
_refine_diff_density_min -0.531
_refine_diff_density_rms 0.068
_refine_ls_extinction_method none
_refine_ls_goodness_of_fit_ref 1.073
_refine_ls_hydrogen_treatment mixed
_refine_ls_matrix_type full
_refine_ls_number_parameters 290
_refine_ls_number_reflns 4915
_refine_ls_number_restraints 0
_refine_ls_restrained_S_all 1.073
_refine_ls_R_factor_all 0.0472
_refine_ls_R_factor_gt 0.0359
_refine_ls_shift/su_max 0.000
_refine_ls_shift/su_mean 0.000
_refine_ls_structure_factor_coef Fsqd
_refine_ls_weighting_details 'calc w=1/[\s^2^(Fo^2^)+(0.0494P)^2^+1.0363P] where P=(Fo^2^+2Fc^2^)/3'
_refine_ls_weighting_scheme calc
_refine_ls_wR_factor_gt 0.0883
_refine_ls_wR_factor_ref 0.0922
_reflns_number_gt 4006
_reflns_number_total 4915
_reflns_threshold_expression >2\s(I)
_cod_data_source_file ja0316014si20031208_065953.cif
_cod_data_source_block sr27
_cod_database_code 4112575

loop_
_symmetry_equiv_pos_as_xyz
'x, y, z'
'-x+1/2, -y+1/2, z'
'-x, y+1/2, -z+1/2'
'x+1/2, -y, -z+1/2'
'-x, -y, -z'
'x-1/2, y-1/2, -z'
'x, -y-1/2, z-1/2'
'-x-1/2, y, z-1/2'

loop_
_atom_site_label
_atom_site_type_symbol
_atom_site_fract_x
_atom_site_fract_y
_atom_site_fract_z
_atom_site_U_iso_or_equiv
_atom_site_adp_type
_atom_site_occupancy
_atom_site_symmetry_multiplicity
_atom_site_calc_flag
_atom_site_refinement_flags
_atom_site_disorder_assembly
_atom_site_disorder_group
Fe Fe 0.0000 0.5000 0.0000 0.01161(9) Uani 1 2 d S . .
O1 O 0.2254(6) 0.5278(6) -0.0765(12) 0.034(3) Uiso 0.10 1 d P A 1
O2 O 0.02897(15) 0.28095(13) -0.0140(3) 0.0274(7) Uani 0.40 1 d P A 2
N1 N 0.05964(6) 0.57511(6) -0.02499(11) 0.0140(3) Uani 1 1 d . . .
N2 N 0.07693(6) 0.44182(6) -0.03334(11) 0.0135(2) Uani 1 1 d . A .
N3 N 0.04602(6) 0.48800(6) 0.27503(12) 0.0160(3) Uani 1 1 d . . .
C1 C 0.04310(8) 0.63712(7) -0.02051(14) 0.0157(3) Uani 1 1 d . . .
C2 C 0.09994(7) 0.67634(7) -0.05030(14) 0.0172(3) Uani 1 1 d . . .
C3 C 0.15199(8) 0.63679(7) -0.07039(15) 0.0190(3) Uani 1 1 d . . .
C4 C 0.12657(7) 0.57403(7) -0.05348(14) 0.0164(3) Uani 1 1 d . A .
C5 C 0.16508(7) 0.51997(7) -0.06372(15) 0.0177(3) Uani 1 1 d . . .
H5A H 0.2119 0.5257 -0.0785 0.021 Uiso 0.40 1 d P B 3
C6 C 0.14219(7) 0.45871(7) -0.05450(14) 0.0149(3) Uani 1 1 d . A .
C7 C 0.18393(7) 0.40411(7) -0.07041(14) 0.0165(3) Uani 1 1 d . . .
C8 C 0.14312(7) 0.35343(7) -0.05811(14) 0.0168(3) Uani 1 1 d . A .
C9 C 0.07709(7) 0.37782(7) -0.03403(14) 0.0154(3) Uani 1 1 d . . .
C10 C 0.02084(8) 0.33966(7) -0.01025(14) 0.0175(3) Uani 1 1 d . . .
H10A H 0.0265 0.2952 -0.0153 0.021 Uiso 0.10 1 d P C 4
C11 C 0.09982(8) 0.74631(7) -0.06560(15) 0.0223(3) Uani 1 1 d . . .
H11A H 0.1456 0.7623 -0.0530 0.027 Uiso 1 1 calc R . .
H11B H 0.0710 0.7651 0.0006 0.027 Uiso 1 1 calc R . .
C12 C 0.07480(10) 0.76652(8) -0.19653(17) 0.0304(4) Uani 1 1 d . . .
H12A H 0.0756 0.8123 -0.2024 0.046 Uiso 1 1 calc R . .
H12B H 0.0291 0.7515 -0.2088 0.046 Uiso 1 1 calc R . .
H12C H 0.1037 0.7487 -0.2623 0.046 Uiso 1 1 calc R . .
C13 C 0.22223(8) 0.65303(8) -0.10752(17) 0.0259(4) Uani 1 1 d . . .
H13A H 0.2532 0.6250 -0.0617 0.031 Uiso 1 1 calc R . .
H13B H 0.2318 0.6964 -0.0803 0.031 Uiso 1 1 calc R . .
C14 C 0.23537(9) 0.64751(10) -0.24982(19) 0.0379(5) Uani 1 1 d . . .
H14A H 0.2817 0.6588 -0.2677 0.057 Uiso 1 1 calc R . .
H14B H 0.2055 0.6758 -0.2960 0.057 Uiso 1 1 calc R . .
H14C H 0.2273 0.6044 -0.2773 0.057 Uiso 1 1 calc R . .
C15 C 0.25722(8) 0.40528(8) -0.09909(15) 0.0207(3) Uani 1 1 d . A .
H15A H 0.2771 0.3649 -0.0726 0.025 Uiso 1 1 calc R . .
H15B H 0.2784 0.4388 -0.0481 0.025 Uiso 1 1 calc R . .
C16 C 0.27306(8) 0.41638(8) -0.24010(16) 0.0258(4) Uani 1 1 d . . .
H16A H 0.3214 0.4165 -0.2524 0.039 Uiso 1 1 calc R A .
H16B H 0.2546 0.4568 -0.2666 0.039 Uiso 1 1 calc R . .
H16C H 0.2532 0.3829 -0.2912 0.039 Uiso 1 1 calc R . .
C17 C 0.16177(8) 0.28585(7) -0.07293(17) 0.0248(4) Uani 1 1 d . . .
H17A H 0.1345 0.2604 -0.0142 0.030 Uiso 1 1 calc R A .
H17B H 0.2091 0.2804 -0.0488 0.030 Uiso 1 1 calc R . .
C18 C 0.15173(9) 0.26189(8) -0.20879(18) 0.0307(4) Uani 1 1 d . A .
H18A H 0.1645 0.2177 -0.2133 0.046 Uiso 1 1 calc R . .
H18B H 0.1795 0.2863 -0.2672 0.046 Uiso 1 1 calc R . .
H18C H 0.1048 0.2664 -0.2327 0.046 Uiso 1 1 calc R . .
C19 C 0.02579(7) 0.49548(6) 0.17251(14) 0.0141(3) Uani 1 1 d . . .
C20 C 0.06497(7) 0.46767(7) 0.39617(14) 0.0157(3) Uani 1 1 d . . .
C21 C 0.09424(7) 0.51048(7) 0.47965(15) 0.0183(3) Uani 1 1 d . . .
C22 C 0.11055(8) 0.48844(8) 0.60038(15) 0.0213(3) Uani 1 1 d . . .
H22A H 0.1301 0.5161 0.6604 0.026 Uiso 1 1 calc R . .
C23 C 0.09873(8) 0.42686(8) 0.63414(15) 0.0237(4) Uani 1 1 d . . .
H23A H 0.1099 0.4128 0.7171 0.028 Uiso 1 1 calc R . .
C24 C 0.07082(8) 0.38550(8) 0.54804(16) 0.0234(3) Uani 1 1 d . . .
H24A H 0.0639 0.3432 0.5721 0.028 Uiso 1 1 calc R . .
C25 C 0.05277(8) 0.40515(7) 0.42661(14) 0.0192(3) Uani 1 1 d . . .
C26 C 0.10750(9) 0.57630(8) 0.43854(17) 0.0263(4) Uani 1 1 d . . .
H26A H 0.1280 0.5995 0.5086 0.040 Uiso 1 1 calc R . .
H26B H 0.0655 0.5964 0.4146 0.040 Uiso 1 1 calc R . .
H26C H 0.1377 0.5761 0.3654 0.040 Uiso 1 1 calc R . .
C27 C 0.02097(9) 0.36179(8) 0.33273(16) 0.0273(4) Uani 1 1 d . . .
H27A H 0.0162 0.3202 0.3708 0.041 Uiso 1 1 calc R . .
H27B H 0.0490 0.3589 0.2567 0.041 Uiso 1 1 calc R . .
H27C H -0.0230 0.3779 0.3093 0.041 Uiso 1 1 calc R . .

loop_
_atom_site_aniso_label
_atom_site_aniso_U_11
_atom_site_aniso_U_22
_atom_site_aniso_U_33
_atom_site_aniso_U_23
_atom_site_aniso_U_13
_atom_site_aniso_U_12
Fe 0.01119(15) 0.01200(14) 0.01164(15) 0.00026(11) -0.00054(11) 0.00088(10)
O2 0.0230(15) 0.0202(14) 0.0391(18) -0.0024(12) 0.0101(13) 0.0005(12)
N1 0.0140(6) 0.0151(6) 0.0131(6) -0.0001(5) -0.0004(5) 0.0001(5)
N2 0.0131(6) 0.0150(6) 0.0123(6) 0.0006(5) -0.0002(5) 0.0006(5)
N3 0.0132(6) 0.0178(6) 0.0169(7) 0.0011(5) 0.0000(5) 0.0016(5)
C1 0.0174(7) 0.0164(7) 0.0133(7) -0.0003(5) -0.0011(6) -0.0006(6)
C2 0.0187(7) 0.0172(7) 0.0155(7) -0.0012(6) -0.0005(6) -0.0034(6)
C3 0.0177(8) 0.0189(7) 0.0203(8) -0.0018(6) -0.0001(6) -0.0038(6)
C4 0.0146(7) 0.0192(7) 0.0154(7) -0.0007(6) -0.0002(6) -0.0018(6)
C5 0.0150(7) 0.0202(7) 0.0178(8) -0.0021(6) -0.0003(6) -0.0005(6)
C6 0.0133(7) 0.0193(7) 0.0123(7) -0.0007(6) -0.0008(6) 0.0021(6)
C7 0.0154(7) 0.0210(7) 0.0131(7) -0.0006(6) -0.0023(6) 0.0044(6)
C8 0.0172(7) 0.0193(7) 0.0140(7) -0.0002(6) -0.0022(6) 0.0054(6)
C9 0.0182(7) 0.0159(7) 0.0121(7) 0.0004(5) -0.0006(6) 0.0027(6)
C10 0.0196(7) 0.0163(7) 0.0167(8) -0.0003(6) 0.0006(6) 0.0009(6)
C11 0.0273(8) 0.0147(7) 0.0248(9) -0.0016(6) 0.0005(7) -0.0055(6)
C12 0.0471(11) 0.0170(8) 0.0271(9) 0.0005(7) -0.0045(8) -0.0025(7)
C13 0.0178(8) 0.0234(8) 0.0363(10) -0.0034(7) 0.0033(7) -0.0065(6)
C14 0.0245(10) 0.0488(12) 0.0403(12) 0.0071(9) 0.0111(8) -0.0053(8)
C15 0.0142(7) 0.0276(8) 0.0203(8) -0.0032(6) -0.0020(6) 0.0041(6)
C16 0.0170(8) 0.0360(10) 0.0244(9) -0.0009(7) 0.0018(7) 0.0014(7)
C17 0.0249(8) 0.0207(8) 0.0289(9) -0.0008(7) -0.0012(7) 0.0091(7)
C18 0.0385(10) 0.0209(9) 0.0327(10) -0.0063(7) 0.0033(8) 0.0038(7)
C19 0.0114(6) 0.0123(7) 0.0185(8) -0.0005(5) 0.0015(6) 0.0006(5)
C20 0.0126(7) 0.0229(8) 0.0117(7) 0.0010(6) 0.0001(5) 0.0033(6)
C21 0.0118(7) 0.0242(8) 0.0191(8) -0.0016(6) 0.0006(6) 0.0021(6)
C22 0.0156(8) 0.0324(9) 0.0160(8) -0.0055(6) -0.0023(6) 0.0031(6)
C23 0.0202(8) 0.0375(10) 0.0135(8) 0.0025(7) -0.0005(6) 0.0065(7)
C24 0.0241(8) 0.0260(8) 0.0201(8) 0.0068(7) 0.0012(7) 0.0016(7)
C25 0.0175(7) 0.0233(8) 0.0168(8) 0.0010(6) 0.0003(6) 0.0014(6)
C26 0.0250(9) 0.0251(9) 0.0289(9) -0.0022(7) -0.0038(7) -0.0027(7)
C27 0.0374(10) 0.0223(8) 0.0222(9) 0.0011(7) -0.0049(7) -0.0041(7)

loop_
_atom_type_symbol
_atom_type_description
_atom_type_scat_dispersion_real
_atom_type_scat_dispersion_imag
_atom_type_scat_source
C C 0.0033 0.0016 'International Tables Vol C Tables 4.2.6.8 and 6.1.1.4'
H H 0.0000 0.0000 'International Tables Vol C Tables 4.2.6.8 and 6.1.1.4'
N N 0.0061 0.0033 'International Tables Vol C Tables 4.2.6.8 and 6.1.1.4'
O O 0.0106 0.0060 'International Tables Vol C Tables 4.2.6.8 and 6.1.1.4'
Fe Fe 0.3463 0.8444 'International Tables Vol C Tables 4.2.6.8 and 6.1.1.4'

loop_
_geom_angle_atom_site_label_1
_geom_angle_atom_site_label_2
_geom_angle_atom_site_label_3
_geom_angle
_geom_angle_site_symmetry_1
_geom_angle_site_symmetry_3
C19 Fe C19 180.00(8) 5_565 .
C19 Fe N2 85.74(5) 5_565 5_565
C19 Fe N2 94.26(5) . 5_565
C19 Fe N2 94.26(5) 5_565 .
C19 Fe N2 85.74(5) . .
N2 Fe N2 180.0 5_565 .
C19 Fe N1 90.19(5) 5_565 5_565
C19 Fe N1 89.81(5) . 5_565
N2 Fe N1 90.77(5) 5_565 5_565
N2 Fe N1 89.23(5) . 5_565
C19 Fe N1 89.81(5) 5_565 .
C19 Fe N1 90.19(5) . .
N2 Fe N1 89.23(5) 5_565 .
N2 Fe N1 90.77(5) . .
N1 Fe N1 180.00(4) 5_565 .
C1 N1 C4 105.12(12) . .
C1 N1 Fe 128.46(10) . .
C4 N1 Fe 126.41(10) . .
C9 N2 C6 105.02(12) . .
C9 N2 Fe 128.33(10) . .
C6 N2 Fe 126.59(10) . .
C19 N3 C20 169.09(14) . .
N1 C1 C10 124.67(13) . 5_565
N1 C1 C2 111.20(13) . .
C10 C1 C2 124.13(13) 5_565 .
C3 C2 C1 106.20(13) . .
C3 C2 C11 127.03(14) . .
C1 C2 C11 126.62(14) . .
C2 C3 C4 106.62(13) . .
C2 C3 C13 128.11(14) . .
C4 C3 C13 125.24(14) . .
N1 C4 C5 124.89(13) . .
N1 C4 C3 110.83(13) . .
C5 C4 C3 124.28(14) . .
O1 C5 C6 117.5(6) . .
O1 C5 C4 116.2(6) . .
C6 C5 C4 126.24(14) . .
N2 C6 C5 124.92(13) . .
N2 C6 C7 111.01(13) . .
C5 C6 C7 124.03(13) . .
C8 C7 C6 106.34(13) . .
C8 C7 C15 128.35(14) . .
C6 C7 C15 125.28(13) . .
C7 C8 C9 106.32(13) . .
C7 C8 C17 127.19(14) . .
C9 C8 C17 126.43(14) . .
N2 C9 C10 124.99(13) . .
N2 C9 C8 111.30(13) . .
C10 C9 C8 123.68(14) . .
O2 C10 C1 118.16(19) . 5_565
O2 C10 C9 117.57(19) . .
C1 C10 C9 124.25(14) 5_565 .
C2 C11 C12 112.21(13) . .
C3 C13 C14 113.54(14) . .
C7 C15 C16 113.55(13) . .
C8 C17 C18 112.70(13) . .
N3 C19 Fe 173.17(13) . .
C25 C20 C21 123.78(14) . .
C25 C20 N3 117.30(13) . .
C21 C20 N3 118.93(14) . .
C22 C21 C20 116.78(14) . .
C22 C21 C26 122.67(15) . .
C20 C21 C26 120.56(14) . .
C23 C22 C21 121.01(15) . .
C22 C23 C24 120.57(15) . .
C23 C24 C25 120.88(15) . .
C24 C25 C20 116.97(14) . .
C24 C25 C27 121.98(14) . .
C20 C25 C27 121.05(14) . .

loop_
_geom_bond_atom_site_label_1
_geom_bond_atom_site_label_2
_geom_bond_distance
_geom_bond_site_symmetry_2
Fe C19 1.8908(15) 5_565
Fe C19 1.8908(15) .
Fe N2 2.0139(12) 5_565
Fe N2 2.0139(12) .
Fe N1 2.0200(12) 5_565
Fe N1 2.0200(12) .
O1 C5 1.230(13) .
O2 C10 1.266(3) .
N1 C1 1.3670(18) .
N1 C4 1.3771(18) .
N2 C9 1.3678(18) .
N2 C6 1.3772(18) .
N3 C19 1.164(2) .
N3 C20 1.3998(19) .
C1 C10 1.414(2) 5_565
C1 C2 1.450(2) .
C2 C3 1.361(2) .
C2 C11 1.504(2) .
C3 C4 1.446(2) .
C3 C13 1.504(2) .
C4 C5 1.395(2) .
C5 C6 1.391(2) .
C6 C7 1.446(2) .
C7 C8 1.364(2) .
C7 C15 1.502(2) .
C8 C9 1.447(2) .
C8 C17 1.500(2) .
C9 C10 1.415(2) .
C10 C1 1.414(2) 5_565
C11 C12 1.529(2) .
C13 C14 1.526(3) .
C15 C16 1.537(2) .
C17 C18 1.532(2) .
C20 C25 1.396(2) .
C20 C21 1.398(2) .
C21 C22 1.394(2) .
C21 C26 1.496(2) .
C22 C23 1.384(2) .
C23 C24 1.385(2) .
C24 C25 1.393(2) .
C25 C27 1.498(2) .
